data_1562547
loop_
_publ_author_name
'F\"ortsch, Sebastian'
'Mena-Osteritz, Elena'
'B\"auerle, Peter'

_publ_section_title
;
 Synthesis and characterization of \b,\b&#x2032;-dimethylated
 dithieno[3,2-b:2&#x2032;,3&#x2032;-d]pyrroles and their corresponding
 regioregular conducting electropolymers
;
_journal_issue 22
_journal_name_full 'Polymer Chemistry'
_journal_page_first 3332
_journal_page_last 3345
_journal_paper_doi 10.1039/D1PY00479D
_journal_volume 12
_journal_year 2021
_chemical_formula_moiety 'C16 H13 N S2'
_chemical_formula_sum 'C16 H13 N S2'
_chemical_formula_weight 283.39
_chemical_name_systematic 'Dimethyl Dithienopyrrol'
_space_group_crystal_system orthorhombic
_space_group_IT_number 62
_space_group_name_Hall '-P 2ac 2n'
_space_group_name_H-M_alt 'P n m a'
_atom_sites_solution_hydrogens geom
_atom_sites_solution_primary direct
_audit_creation_date 2021-03-16
_audit_creation_method
;
Olex2 1.2
(compiled 2018.05.29 svn.r3508 for OlexSys, GUI svn.r5506)
;
_audit_update_record
;
2021-03-16 deposited with the CCDC.	2021-05-12 downloaded from the CCDC.
;
_cell_angle_alpha 90
_cell_angle_beta 90
_cell_angle_gamma 90
_cell_formula_units_Z 4
_cell_length_a 14.1113(3)
_cell_length_b 14.1996(3)
_cell_length_c 6.88839(13)
_cell_measurement_reflns_used 4460
_cell_measurement_temperature 149.95(10)
_cell_measurement_theta_max 73.7890
_cell_measurement_theta_min 6.2140
_cell_volume 1380.26(5)
_computing_cell_refinement 'CrysAlisPro 1.171.38.43f (Rigaku OD, 2015)'
_computing_data_collection 'CrysAlisPro 1.171.38.43f (Rigaku OD, 2015)'
_computing_data_reduction 'CrysAlisPro 1.171.38.43f (Rigaku OD, 2015)'
_computing_molecular_graphics 'Olex2 (Dolomanov et al., 2009)'
_computing_publication_material 'Olex2 (Dolomanov et al., 2009)'
_computing_structure_refinement 'ShelXL (Sheldrick, 2015)'
_computing_structure_solution 'ShelXS (Sheldrick, 2008)'
_diffrn_ambient_environment N~2~
_diffrn_ambient_temperature 149.95(10)
_diffrn_detector 'CCD plate'
_diffrn_detector_area_resol_mean 10.3385
_diffrn_detector_type Atlas
_diffrn_measured_fraction_theta_full 1.000
_diffrn_measured_fraction_theta_max 0.995
_diffrn_measurement_details
;
List of Runs (angles in degrees, time in seconds):

  # Type    Start    End  Width  t~exp~   \w     \q     \k     \f   Frames
#--------------------------------------------------------------------------
  1  \w    -45.00  20.00   1.00    1.00    --  -42.93  38.00 -90.00   65
  2  \w    -71.00  30.00   1.00    1.00    --  -42.93  57.00 150.00  101
  3  \w   -110.00 -71.00   1.00    1.00    --  -42.93 156.00 164.50   39
  4  \w     54.00  91.00   1.00    1.00    --  107.13  15.00-120.00   37
  5  \w     95.00 177.00   1.00    1.00    --  107.13  15.00-120.00   82
  6  \w    110.00 167.00   1.00    1.00    --  107.13 125.00-180.00   57
  7  \w     81.00 178.00   1.00    1.00    --  107.13  61.00 -90.00   97
  8  \w    148.00 174.00   1.00    1.00    --  107.13 125.00  30.00   26
  9  \w    122.00 148.00   1.00    1.00    --  107.13  61.00 120.00   26
 10  \w     98.00 125.00   1.00    1.00    --  107.13 125.00  30.00   27
 11  \w     88.00 147.00   1.00    1.00    --  107.13  45.00   0.00   59
 12  \w     49.00 126.00   1.00    1.00    --  107.13 -61.00 150.00   77
 13  \w     34.00 113.00   1.00    1.00    --  107.13-125.00  60.00   79
 14  \w     34.00 114.00   1.00    1.00    --  107.13-125.00   0.00   80
 15  \w     30.00  55.00   1.00    1.00    --  107.13 -95.00-180.00   25
 16  \w     78.00 104.00   1.00    1.00    --  107.13 -95.00-180.00   26
 17  \w     25.00 102.00   1.00    1.00    --  107.13 -95.00 120.00   77
 18  \w   -108.00 -24.00   1.00    1.00    --  -42.93 -57.00   0.00   84
 19  \w   -124.00 -94.00   1.00    1.00    --  -42.93 -99.00 150.00   30
;
_diffrn_measurement_device 'four-circle diffractometer'
_diffrn_measurement_device_type 'SuperNova, Dual, Cu at zero, Atlas'
_diffrn_measurement_method '\w scans'
_diffrn_orient_matrix_type 'CrysAlisPro convention (1999,Acta A55,543-557)'
_diffrn_orient_matrix_UB_11 0.1055852000
_diffrn_orient_matrix_UB_12 -0.0125210000
_diffrn_orient_matrix_UB_13 -0.0513817000
_diffrn_orient_matrix_UB_21 0.0252186000
_diffrn_orient_matrix_UB_22 -0.0010060000
_diffrn_orient_matrix_UB_23 0.2177204000
_diffrn_orient_matrix_UB_31 -0.0124993000
_diffrn_orient_matrix_UB_32 -0.1076205000
_diffrn_orient_matrix_UB_33 0.0038659000
_diffrn_radiation_monochromator mirror
_diffrn_radiation_probe x-ray
_diffrn_radiation_type CuK\a
_diffrn_radiation_wavelength 1.54184
_diffrn_reflns_av_R_equivalents 0.0330
_diffrn_reflns_av_unetI/netI 0.0169
_diffrn_reflns_Laue_measured_fraction_full 1.000
_diffrn_reflns_Laue_measured_fraction_max 0.995
_diffrn_reflns_limit_h_max 17
_diffrn_reflns_limit_h_min -17
_diffrn_reflns_limit_k_max 13
_diffrn_reflns_limit_k_min -17
_diffrn_reflns_limit_l_max 8
_diffrn_reflns_limit_l_min -8
_diffrn_reflns_number 9016
_diffrn_reflns_point_group_measured_fraction_full 1.000
_diffrn_reflns_point_group_measured_fraction_max 0.995
_diffrn_reflns_theta_full 67.684
_diffrn_reflns_theta_max 74.038
_diffrn_reflns_theta_min 6.234
_diffrn_source 'micro-focus sealed X-ray tube'
_diffrn_source_type 'SuperNova (Cu) X-ray Source'
_exptl_absorpt_coefficient_mu 3.350
_exptl_absorpt_correction_T_max 1.00000
_exptl_absorpt_correction_T_min 0.78842
_exptl_absorpt_correction_type multi-scan
_exptl_absorpt_process_details
;
CrysAlisPro 1.171.38.43f (Rigaku Oxford Diffraction, 2015)
Empirical absorption correction using spherical harmonics,
 implemented in SCALE3 ABSPACK scaling algorithm.
;
_exptl_crystal_colour 'clear light colourless'
_exptl_crystal_colour_lustre clear
_exptl_crystal_colour_modifier light
_exptl_crystal_colour_primary colourless
_exptl_crystal_density_diffrn 1.364
_exptl_crystal_description prism
_exptl_crystal_F_000 592
_exptl_crystal_preparation 'n-Hexane solution'
_exptl_crystal_size_max 0.256
_exptl_crystal_size_mid 0.162
_exptl_crystal_size_min 0.099
_refine_diff_density_max 0.276
_refine_diff_density_min -0.193
_refine_diff_density_rms 0.043
_refine_ls_extinction_coef 0.0006(3)
_refine_ls_extinction_expression Fc^*^=kFc[1+0.001xFc^2^\l^3^/sin(2\q)]^-1/4^
_refine_ls_extinction_method 'SHELXL-2016/6 (Sheldrick 2016)'
_refine_ls_goodness_of_fit_ref 1.087
_refine_ls_hydrogen_treatment constr
_refine_ls_matrix_type full
_refine_ls_number_parameters 99
_refine_ls_number_reflns 1462
_refine_ls_number_restraints 0
_refine_ls_restrained_S_all 1.087
_refine_ls_R_factor_all 0.0354
_refine_ls_R_factor_gt 0.0307
_refine_ls_shift/su_max 0.001
_refine_ls_shift/su_mean 0.000
_refine_ls_structure_factor_coef Fsqd
_refine_ls_weighting_details 'w=1/[\s^2^(Fo^2^)+(0.0452P)^2^+0.5545P] where P=(Fo^2^+2Fc^2^)/3'
_refine_ls_weighting_scheme calc
_refine_ls_wR_factor_gt 0.0860
_refine_ls_wR_factor_ref 0.0898
_reflns_Friedel_coverage 0.000
_reflns_number_gt 1299
_reflns_number_total 1462
_reflns_threshold_expression 'I > 2\s(I)'
_cod_data_source_file d1py00479d2.cif
_cod_data_source_block fos17015
_cod_depositor_comments 'Adding full bibliography for 1562547.cif.'
_cod_original_cell_volume 1380.26(4)
_cod_database_code 1562547
_shelx_shelxl_version_number 2016/6
_chemical_oxdiff_formula 'C16 H13 N S2'
_shelx_space_group_comment
;
The symmetry employed for this shelxl refinement is uniquely defined
by the following loop, which should always be used as a source of
symmetry information in preference to the above space-group names.
They are only intended as comments.
;
_reflns_odcompleteness_completeness 99.93
_reflns_odcompleteness_iscentric 1
_reflns_odcompleteness_theta 66.97
_olex2_refinement_description
;
1. Fixed Uiso
 At 1.2 times of:
  All C(H) groups
 At 1.5 times of:
  All C(H,H,H) groups
2.a Aromatic/amide H refined with riding coordinates:
 C5(H5), C6(H6), C8(H8), C9(H9), C10(H10), C11(H11)
2.b Idealised Me refined as rotating group:
 C12(H12A,H12B,H12C)
;
_olex2_date_sample_data_collection 2017-05-16
_olex2_submission_original_sample_id Me-DTP
_olex2_submission_special_instructions 'No special instructions were received'
_oxdiff_exptl_absorpt_empirical_details
;
Empirical correction (ABSPACK) includes:
- Absorption correction using spherical harmonics
- Frame scaling
;
_oxdiff_exptl_absorpt_empirical_full_max 1.365
_oxdiff_exptl_absorpt_empirical_full_min 0.633

loop_
_space_group_symop_operation_xyz
'x, y, z'
'-x+1/2, -y, z+1/2'
'x+1/2, -y+1/2, -z+1/2'
'-x, y+1/2, -z'
'-x, -y, -z'
'x-1/2, y, -z-1/2'
'-x-1/2, y-1/2, z-1/2'
'x, -y-1/2, z'

loop_
_atom_site_label
_atom_site_type_symbol
_atom_site_fract_x
_atom_site_fract_y
_atom_site_fract_z
_atom_site_U_iso_or_equiv
_atom_site_adp_type
_atom_site_occupancy
_atom_site_site_symmetry_order
_atom_site_calc_flag
_atom_site_refinement_flags_posn
_atom_site_refinement_flags_adp
_atom_site_refinement_flags_occupancy
_atom_site_disorder_assembly
_atom_site_disorder_group
S1 S 0.98722(3) 0.39640(3) 0.13958(6) 0.03679(18) Uani 1 1 d . . . . .
C1 C 0.76593(14) 0.250000 0.6364(3) 0.0221(4) Uani 1 2 d S T P . .
C2 C 0.93596(10) 0.29995(11) 0.2500(2) 0.0266(3) Uani 1 1 d . . . . .
N3 N 0.83622(12) 0.250000 0.4865(2) 0.0252(4) Uani 1 2 d S T P . .
C4 C 0.86738(11) 0.42822(11) 0.4220(2) 0.0311(4) Uani 1 1 d . . . . .
C5 C 0.72454(18) 0.250000 0.9719(3) 0.0417(6) Uani 1 2 d S T P . .
H5 H 0.742885 0.250000 1.101543 0.050 Uiso 1 2 calc RS T P . .
C6 C 0.79283(16) 0.250000 0.8274(3) 0.0354(5) Uani 1 2 d S T P . .
H6 H 0.856783 0.250000 0.860052 0.043 Uiso 1 2 calc RS T P . .
C7 C 0.87460(10) 0.32866(11) 0.3960(2) 0.0254(3) Uani 1 1 d . . . . .
C8 C 0.60385(17) 0.250000 0.7333(4) 0.0484(7) Uani 1 2 d S T P . .
H8 H 0.539880 0.250000 0.700789 0.058 Uiso 1 2 calc RS T P . .
C9 C 0.92498(12) 0.47157(12) 0.2916(3) 0.0377(4) Uani 1 1 d . . . . .
H9 H 0.930594 0.536731 0.284368 0.045 Uiso 1 1 calc R . . . .
C10 C 0.63027(17) 0.250000 0.9252(4) 0.0354(5) Uani 1 2 d S T P . .
H10 H 0.584556 0.250000 1.022410 0.043 Uiso 1 2 calc RS T P . .
C11 C 0.67147(17) 0.250000 0.5879(4) 0.0414(6) Uani 1 2 d S T P . .
H11 H 0.653121 0.250000 0.458198 0.050 Uiso 1 2 calc RS T P . .
C12 C 0.80706(14) 0.47760(12) 0.5693(3) 0.0444(5) Uani 1 1 d . . . . .
H12A H 0.741813 0.461123 0.549217 0.067 Uiso 1 1 calc GR . . . .
H12B H 0.814608 0.544464 0.555601 0.067 Uiso 1 1 calc GR . . . .
H12C H 0.826114 0.458857 0.697365 0.067 Uiso 1 1 calc GR . . . .

loop_
_atom_site_aniso_label
_atom_site_aniso_U_11
_atom_site_aniso_U_22
_atom_site_aniso_U_33
_atom_site_aniso_U_23
_atom_site_aniso_U_13
_atom_site_aniso_U_12
S1 0.0372(3) 0.0422(3) 0.0310(3) 0.00816(17) 0.00803(16) -0.00618(17)
C1 0.0234(10) 0.0223(9) 0.0206(9) 0.000 0.0028(8) 0.000
C2 0.0239(7) 0.0363(8) 0.0197(6) 0.0034(6) -0.0006(6) -0.0017(6)
N3 0.0284(9) 0.0250(9) 0.0221(8) 0.000 0.0046(7) 0.000
C4 0.0343(8) 0.0311(8) 0.0279(8) 0.0027(6) -0.0002(6) -0.0002(7)
C5 0.0408(13) 0.0640(17) 0.0202(11) 0.000 0.0038(10) 0.000
C6 0.0245(11) 0.0575(15) 0.0243(11) 0.000 -0.0012(9) 0.000
C7 0.0243(7) 0.0308(8) 0.0211(7) 0.0022(6) -0.0010(6) -0.0013(6)
C8 0.0210(11) 0.078(2) 0.0460(15) 0.000 0.0018(11) 0.000
C9 0.0444(9) 0.0312(8) 0.0374(9) 0.0073(7) 0.0026(8) -0.0033(7)
C10 0.0332(12) 0.0370(12) 0.0362(12) 0.000 0.0145(10) 0.000
C11 0.0282(12) 0.0688(17) 0.0272(12) 0.000 -0.0041(10) 0.000
C12 0.0581(11) 0.0289(8) 0.0461(10) -0.0004(8) 0.0137(9) 0.0036(8)

loop_
_atom_type_symbol
_atom_type_description
_atom_type_scat_dispersion_real
_atom_type_scat_dispersion_imag
_atom_type_scat_source
C C 0.0181 0.0091 'International Tables Vol C Tables 4.2.6.8 and 6.1.1.4'
H H 0.0000 0.0000 'International Tables Vol C Tables 4.2.6.8 and 6.1.1.4'
N N 0.0311 0.0180 'International Tables Vol C Tables 4.2.6.8 and 6.1.1.4'
S S 0.3331 0.5567 'International Tables Vol C Tables 4.2.6.8 and 6.1.1.4'

loop_
_geom_angle_atom_site_label_1
_geom_angle_atom_site_label_2
_geom_angle_atom_site_label_3
_geom_angle
_geom_angle_site_symmetry_1
_geom_angle_site_symmetry_3
_geom_angle_publ_flag
C2 S1 C9 90.58(8) . . ?
C6 C1 N3 120.04(19) . . ?
C6 C1 C11 120.2(2) . . ?
C11 C1 N3 119.80(19) . . ?
C2 C2 S1 142.54(5) 8_565 . ?
C7 C2 S1 110.35(12) . . ?
C7 C2 C2 107.07(9) . 8_565 ?
C7 N3 C1 126.43(8) 8_565 . ?
C7 N3 C1 126.42(8) . . ?
C7 N3 C7 107.04(17) . 8_565 ?
C7 C4 C12 126.05(14) . . ?
C9 C4 C7 108.82(14) . . ?
C9 C4 C12 125.13(15) . . ?
C10 C5 C6 120.5(2) . . ?
C1 C6 C5 119.8(2) . . ?
C2 C7 N3 109.41(13) . . ?
C2 C7 C4 115.20(13) . . ?
N3 C7 C4 135.37(14) . . ?
C10 C8 C11 120.6(2) . . ?
C4 C9 S1 115.05(12) . . ?
C5 C10 C8 119.4(2) . . ?
C1 C11 C8 119.5(2) . . ?

loop_
_geom_bond_atom_site_label_1
_geom_bond_atom_site_label_2
_geom_bond_distance
_geom_bond_site_symmetry_2
_geom_bond_publ_flag
S1 C2 1.7254(15) . ?
S1 C9 1.7341(18) . ?
C1 N3 1.432(2) . ?
C1 C6 1.370(3) . ?
C1 C11 1.374(3) . ?
C2 C2 1.418(3) 8_565 ?
C2 C7 1.389(2) . ?
N3 C7 1.3890(18) 8_565 ?
N3 C7 1.3890(18) . ?
C4 C7 1.429(2) . ?
C4 C9 1.359(2) . ?
C4 C12 1.498(2) . ?
C5 C6 1.385(3) . ?
C5 C10 1.369(4) . ?
C8 C10 1.373(4) . ?
C8 C11 1.383(3) . ?
